data_2232802
loop_
_publ_author_name
'Fun, Hoong-Kun'
'Hemamalini, Madhukar'
'Samshuddin, S.'
'Narayana, B.'
'Sarojini, B. K.'

_publ_section_title
;
 (<i>E</i>)-1-(4,4''-Difluoro-5'-methoxy-1,1':3',1''-terphenyl-4'-yl)-3-(6-methoxynaphthalen-2-yl)prop-2-en-1-one
;
_journal_coeditor_code IS5005
_journal_issue 12
_journal_name_full 'Acta Crystallographica Section E'
_journal_page_first o3327
_journal_page_last o3328
_journal_paper_doi 10.1107/S1600536811047660
_journal_volume 67
_journal_year 2011
_chemical_formula_iupac 'C33 H24 F2 O3'
_chemical_formula_moiety 'C33 H24 F2 O3'
_chemical_formula_sum 'C33 H24 F2 O3'
_chemical_formula_weight 506.52
_chemical_name_systematic
;
(<i>E</i>)-1-(4,4''-Difluoro-5'-methoxy-1,1':3',1''-terphenyl-4'-yl)-
3-(6-methoxynaphthalen-2-yl)prop-2-en-1-one
;
_space_group_IT_number 14
_symmetry_cell_setting monoclinic
_symmetry_space_group_name_Hall '-P 2yn'
_symmetry_space_group_name_H-M 'P 1 21/n 1'
_atom_sites_solution_hydrogens geom
_atom_sites_solution_primary direct
_atom_sites_solution_secondary difmap
_audit_creation_method SHELXL-97
_cell_angle_alpha 90.00
_cell_angle_beta 107.2670(10)
_cell_angle_gamma 90.00
_cell_formula_units_Z 4
_cell_length_a 6.9524(5)
_cell_length_b 33.024(2)
_cell_length_c 11.6030(9)
_cell_measurement_reflns_used 7590
_cell_measurement_temperature 296(2)
_cell_measurement_theta_max 26.46
_cell_measurement_theta_min 2.47
_cell_volume 2543.9(3)
_computing_cell_refinement 'SAINT (Bruker, 2009)'
_computing_data_collection 'APEX2 (Bruker, 2009)'
_computing_data_reduction 'SAINT (Bruker, 2009)'
_computing_molecular_graphics 'SHELXTL (Sheldrick, 2008)'
_computing_publication_material 'SHELXTL (Sheldrick, 2008) and PLATON (Spek, 2009)'
_computing_structure_refinement 'SHELXTL (Sheldrick, 2008)'
_computing_structure_solution 'SHELXTL (Sheldrick, 2008)'
_diffrn_ambient_temperature 296(2)
_diffrn_measured_fraction_theta_full 0.995
_diffrn_measured_fraction_theta_max 0.995
_diffrn_measurement_device_type
;
Bruker APEXII DUO CCD area-detector
;
_diffrn_measurement_method '\f and \w scans'
_diffrn_radiation_monochromator graphite
_diffrn_radiation_source 'fine-focus sealed tube'
_diffrn_radiation_type MoK\a
_diffrn_radiation_wavelength 0.71073
_diffrn_reflns_av_R_equivalents 0.0562
_diffrn_reflns_av_sigmaI/netI 0.0365
_diffrn_reflns_limit_h_max 9
_diffrn_reflns_limit_h_min -9
_diffrn_reflns_limit_k_max 46
_diffrn_reflns_limit_k_min -46
_diffrn_reflns_limit_l_max 16
_diffrn_reflns_limit_l_min -16
_diffrn_reflns_number 53824
_diffrn_reflns_theta_full 30.07
_diffrn_reflns_theta_max 30.07
_diffrn_reflns_theta_min 1.94
_diffrn_standards_number 0
_exptl_absorpt_coefficient_mu 0.094
_exptl_absorpt_correction_T_max 0.9926
_exptl_absorpt_correction_T_min 0.9672
_exptl_absorpt_correction_type multi-scan
_exptl_absorpt_process_details '(SADABS; Bruker, 2009)'
_exptl_crystal_colour yellow
_exptl_crystal_density_diffrn 1.322
_exptl_crystal_density_method 'not measured'
_exptl_crystal_description plate
_exptl_crystal_F_000 1056
_exptl_crystal_size_max 0.36
_exptl_crystal_size_mid 0.16
_exptl_crystal_size_min 0.08
_refine_diff_density_max 0.280
_refine_diff_density_min -0.184
_refine_ls_extinction_method none
_refine_ls_goodness_of_fit_ref 1.019
_refine_ls_hydrogen_treatment constr
_refine_ls_matrix_type full
_refine_ls_number_parameters 345
_refine_ls_number_reflns 7441
_refine_ls_number_restraints 0
_refine_ls_restrained_S_all 1.019
_refine_ls_R_factor_all 0.1192
_refine_ls_R_factor_gt 0.0647
_refine_ls_shift/su_max 0.001
_refine_ls_shift/su_mean 0.000
_refine_ls_structure_factor_coef Fsqd
_refine_ls_weighting_details 'calc w=1/[\s^2^(Fo^2^)+(0.0622P)^2^+1.2079P] where P=(Fo^2^+2Fc^2^)/3'
_refine_ls_weighting_scheme calc
_refine_ls_wR_factor_gt 0.1498
_refine_ls_wR_factor_ref 0.1797
_reflns_number_gt 4312
_reflns_number_total 7441
_reflns_threshold_expression I>2\s(I)
_cod_data_source_file is5005.cif
_cod_data_source_block I
_cod_original_cell_volume 2544.0(3)
_cod_original_sg_symbol_H-M 'P 21/n'
_cod_database_code 2232802
_cod_database_fobs_code 2232802

loop_
_symmetry_equiv_pos_as_xyz
'x, y, z'
'-x+1/2, y+1/2, -z+1/2'
'-x, -y, -z'
'x-1/2, -y-1/2, z-1/2'

loop_
_atom_site_type_symbol
_atom_site_label
_atom_site_fract_x
_atom_site_fract_y
_atom_site_fract_z
_atom_site_U_iso_or_equiv
_atom_site_adp_type
_atom_site_calc_flag
_atom_site_refinement_flags
_atom_site_occupancy
_atom_site_symmetry_multiplicity
F F1 -0.8506(3) 0.20150(6) 0.53664(18) 0.1044(6) Uani d . 1 1
F F2 0.3881(2) -0.01095(5) 1.20226(11) 0.0746(4) Uani d . 1 1
O O1 0.0952(3) 0.04503(5) 0.43318(13) 0.0590(4) Uani d . 1 1
O O2 -0.4053(3) 0.08801(6) 0.33233(14) 0.0719(5) Uani d . 1 1
O O3 0.1800(3) 0.25775(6) -0.26009(18) 0.0868(6) Uani d . 1 1
C C1 0.1517(4) 0.15151(8) 0.1660(2) 0.0595(6) Uani d . 1 1
H H1A 0.2255 0.1415 0.2409 0.071 Uiso calc R 1 1
C C2 0.2463(4) 0.17487(8) 0.1012(2) 0.0616(6) Uani d . 1 1
H H2A 0.3830 0.1805 0.1328 0.074 Uiso calc R 1 1
C C3 0.1381(4) 0.19040(7) -0.0126(2) 0.0555(5) Uani d . 1 1
C C4 0.2299(4) 0.21664(7) -0.0797(2) 0.0623(6) Uani d . 1 1
H H4A 0.3652 0.2236 -0.0495 0.075 Uiso calc R 1 1
C C5 0.1152(4) 0.23119(8) -0.1890(2) 0.0649(7) Uani d . 1 1
C C6 -0.0870(5) 0.22052(8) -0.2378(2) 0.0725(7) Uani d . 1 1
H H6A -0.1610 0.2305 -0.3127 0.087 Uiso calc R 1 1
C C7 -0.1757(4) 0.19549(8) -0.1758(2) 0.0660(7) Uani d . 1 1
H H7A -0.3102 0.1883 -0.2090 0.079 Uiso calc R 1 1
C C8 -0.0662(4) 0.18022(7) -0.06174(19) 0.0515(5) Uani d . 1 1
C C9 -0.1600(4) 0.15587(7) 0.00749(19) 0.0555(5) Uani d . 1 1
H H9A -0.2949 0.1489 -0.0249 0.067 Uiso calc R 1 1
C C10 -0.0563(4) 0.14246(7) 0.12064(18) 0.0521(5) Uani d . 1 1
C C11 -0.1675(4) 0.12159(7) 0.19354(19) 0.0538(5) Uani d . 1 1
H H11A -0.2986 0.1135 0.1536 0.065 Uiso calc R 1 1
C C12 -0.0997(4) 0.11319(7) 0.30973(19) 0.0537(5) Uani d . 1 1
H H12A 0.0334 0.1194 0.3510 0.064 Uiso calc R 1 1
C C13 -0.2262(3) 0.09428(7) 0.37715(18) 0.0488(5) Uani d . 1 1
C C14 -0.1234(3) 0.08339(6) 0.50667(16) 0.0416(4) Uani d . 1 1
C C15 0.0403(3) 0.05689(6) 0.53151(16) 0.0433(4) Uani d . 1 1
C C16 0.1302(3) 0.04262(6) 0.64713(17) 0.0436(4) Uani d . 1 1
H H16A 0.2366 0.0244 0.6615 0.052 Uiso calc R 1 1
C C17 0.0615(3) 0.05552(6) 0.74161(16) 0.0403(4) Uani d . 1 1
C C18 -0.0957(3) 0.08305(6) 0.71871(17) 0.0424(4) Uani d . 1 1
H H18A -0.1376 0.0926 0.7827 0.051 Uiso calc R 1 1
C C19 -0.1932(3) 0.09687(6) 0.60211(17) 0.0405(4) Uani d . 1 1
C C20 -0.3657(3) 0.12534(6) 0.58344(17) 0.0441(4) Uani d . 1 1
C C21 -0.3847(4) 0.15999(7) 0.5133(2) 0.0554(6) Uani d . 1 1
H H21A -0.2871 0.1660 0.4758 0.066 Uiso calc R 1 1
C C22 -0.5472(4) 0.18581(8) 0.4985(2) 0.0678(7) Uani d . 1 1
H H22A -0.5595 0.2090 0.4514 0.081 Uiso calc R 1 1
C C23 -0.6886(4) 0.17661(9) 0.5542(2) 0.0660(7) Uani d . 1 1
C C24 -0.6756(3) 0.14343(8) 0.6256(2) 0.0608(6) Uani d . 1 1
H H24A -0.7733 0.1382 0.6637 0.073 Uiso calc R 1 1
C C25 -0.5132(3) 0.11777(7) 0.63984(19) 0.0498(5) Uani d . 1 1
H H25A -0.5020 0.0949 0.6882 0.060 Uiso calc R 1 1
C C26 0.1510(3) 0.03850(6) 0.86460(16) 0.0418(4) Uani d . 1 1
C C27 0.2048(3) 0.06306(7) 0.96664(18) 0.0496(5) Uani d . 1 1
H H27A 0.1866 0.0909 0.9582 0.060 Uiso calc R 1 1
C C28 0.2850(3) 0.04658(8) 1.08059(18) 0.0548(6) Uani d . 1 1
H H28A 0.3216 0.0630 1.1487 0.066 Uiso calc R 1 1
C C29 0.3089(3) 0.00566(8) 1.09028(18) 0.0520(5) Uani d . 1 1
C C30 0.2575(3) -0.01981(7) 0.9932(2) 0.0526(5) Uani d . 1 1
H H30A 0.2748 -0.0477 1.0030 0.063 Uiso calc R 1 1
C C31 0.1792(3) -0.00303(7) 0.88003(18) 0.0479(5) Uani d . 1 1
H H31A 0.1447 -0.0198 0.8127 0.058 Uiso calc R 1 1
C C32 0.3839(5) 0.26621(11) -0.2300(3) 0.0988(11) Uani d . 1 1
H H32A 0.4117 0.2808 -0.2948 0.148 Uiso calc R 1 1
H H32B 0.4587 0.2413 -0.2164 0.148 Uiso calc R 1 1
H H32C 0.4226 0.2823 -0.1580 0.148 Uiso calc R 1 1
C C33 0.2823(4) 0.02460(8) 0.4521(2) 0.0634(6) Uani d . 1 1
H H33A 0.3081 0.0207 0.3761 0.095 Uiso calc R 1 1
H H33B 0.2765 -0.0012 0.4890 0.095 Uiso calc R 1 1
H H33C 0.3883 0.0406 0.5042 0.095 Uiso calc R 1 1

loop_
_atom_site_aniso_label
_atom_site_aniso_U_11
_atom_site_aniso_U_22
_atom_site_aniso_U_33
_atom_site_aniso_U_12
_atom_site_aniso_U_13
_atom_site_aniso_U_23
F1 0.0836(12) 0.1138(15) 0.1051(14) 0.0507(11) 0.0118(10) -0.0035(11)
F2 0.0776(10) 0.1075(12) 0.0390(7) 0.0182(8) 0.0177(6) 0.0204(7)
O1 0.0732(11) 0.0692(10) 0.0393(8) 0.0146(8) 0.0242(7) -0.0037(7)
O2 0.0602(11) 0.1037(14) 0.0438(9) -0.0166(10) 0.0028(8) -0.0040(9)
O3 0.0988(16) 0.0832(14) 0.0796(13) -0.0171(12) 0.0282(12) 0.0173(11)
C1 0.0659(15) 0.0654(15) 0.0455(12) 0.0092(12) 0.0137(11) 0.0029(11)
C2 0.0569(14) 0.0661(15) 0.0601(14) 0.0036(12) 0.0150(11) -0.0029(12)
C3 0.0653(15) 0.0515(12) 0.0513(12) 0.0012(11) 0.0196(11) -0.0072(10)
C4 0.0676(16) 0.0565(14) 0.0654(15) -0.0064(12) 0.0239(12) -0.0037(12)
C5 0.0828(18) 0.0569(14) 0.0574(14) -0.0104(13) 0.0246(13) -0.0021(11)
C6 0.090(2) 0.0680(16) 0.0529(14) -0.0142(15) 0.0108(13) 0.0043(12)
C7 0.0745(17) 0.0665(16) 0.0499(13) -0.0104(13) 0.0073(12) -0.0013(11)
C8 0.0647(14) 0.0466(11) 0.0427(11) -0.0016(10) 0.0153(10) -0.0052(9)
C9 0.0635(14) 0.0567(13) 0.0449(11) -0.0021(11) 0.0139(10) -0.0034(10)
C10 0.0687(15) 0.0493(12) 0.0399(10) 0.0042(11) 0.0185(10) -0.0038(9)
C11 0.0653(14) 0.0545(13) 0.0414(11) 0.0004(11) 0.0154(10) -0.0033(9)
C12 0.0654(14) 0.0557(13) 0.0393(10) -0.0033(11) 0.0145(10) -0.0004(9)
C13 0.0547(13) 0.0538(12) 0.0348(10) -0.0040(10) 0.0086(9) -0.0044(8)
C14 0.0445(11) 0.0459(11) 0.0334(9) -0.0073(9) 0.0103(8) -0.0031(8)
C15 0.0491(12) 0.0479(11) 0.0358(9) -0.0054(9) 0.0172(8) -0.0057(8)
C16 0.0415(10) 0.0472(11) 0.0435(10) -0.0009(9) 0.0146(8) -0.0022(8)
C17 0.0419(10) 0.0450(10) 0.0345(9) -0.0040(8) 0.0121(8) -0.0020(8)
C18 0.0456(11) 0.0495(11) 0.0343(9) -0.0035(9) 0.0152(8) -0.0046(8)
C19 0.0399(10) 0.0448(10) 0.0368(9) -0.0057(8) 0.0114(8) -0.0031(8)
C20 0.0434(11) 0.0460(11) 0.0390(10) -0.0036(9) 0.0063(8) -0.0057(8)
C21 0.0622(14) 0.0557(13) 0.0473(12) 0.0010(11) 0.0147(10) 0.0038(10)
C22 0.0798(18) 0.0586(15) 0.0572(14) 0.0153(13) 0.0081(13) 0.0072(11)
C23 0.0544(14) 0.0714(17) 0.0633(15) 0.0186(12) 0.0038(12) -0.0123(13)
C24 0.0444(13) 0.0715(16) 0.0651(15) -0.0015(11) 0.0141(11) -0.0153(12)
C25 0.0463(12) 0.0528(12) 0.0500(12) -0.0052(10) 0.0135(9) -0.0048(9)
C26 0.0376(10) 0.0529(12) 0.0358(9) -0.0002(9) 0.0124(8) -0.0006(8)
C27 0.0533(12) 0.0537(12) 0.0412(10) -0.0007(10) 0.0130(9) -0.0045(9)
C28 0.0538(13) 0.0751(16) 0.0341(10) -0.0004(11) 0.0109(9) -0.0076(10)
C29 0.0442(12) 0.0783(16) 0.0361(10) 0.0092(11) 0.0158(9) 0.0100(10)
C30 0.0503(13) 0.0584(13) 0.0522(12) 0.0073(10) 0.0201(10) 0.0082(10)
C31 0.0486(12) 0.0543(12) 0.0425(10) 0.0014(10) 0.0160(9) -0.0025(9)
C32 0.089(2) 0.095(2) 0.117(3) -0.0174(19) 0.037(2) 0.020(2)
C33 0.0670(16) 0.0695(16) 0.0648(14) 0.0023(13) 0.0368(13) -0.0119(12)

loop_
_atom_type_symbol
_atom_type_description
_atom_type_scat_dispersion_real
_atom_type_scat_dispersion_imag
_atom_type_scat_source
C C 0.0033 0.0016 'International Tables Vol C Tables 4.2.6.8 and 6.1.1.4'
H H 0.0000 0.0000 'International Tables Vol C Tables 4.2.6.8 and 6.1.1.4'
O O 0.0106 0.0060 'International Tables Vol C Tables 4.2.6.8 and 6.1.1.4'
F F 0.0171 0.0103 'International Tables Vol C Tables 4.2.6.8 and 6.1.1.4'

loop_
_geom_angle_atom_site_label_1
_geom_angle_atom_site_label_2
_geom_angle_atom_site_label_3
_geom_angle
C15 O1 C33 118.47(17)
C5 O3 C32 118.2(2)
C2 C1 C10 121.2(2)
C2 C1 H1A 119.4
C10 C1 H1A 119.4
C1 C2 C3 120.6(2)
C1 C2 H2A 119.7
C3 C2 H2A 119.7
C8 C3 C2 119.2(2)
C8 C3 C4 118.9(2)
C2 C3 C4 121.9(2)
C5 C4 C3 118.9(2)
C5 C4 H4A 120.5
C3 C4 H4A 120.5
O3 C5 C4 125.3(3)
O3 C5 C6 112.9(2)
C4 C5 C6 121.8(2)
C7 C6 C5 120.0(2)
C7 C6 H6A 120.0
C5 C6 H6A 120.0
C6 C7 C8 120.8(3)
C6 C7 H7A 119.6
C8 C7 H7A 119.6
C3 C8 C7 119.6(2)
C3 C8 C9 118.9(2)
C7 C8 C9 121.4(2)
C10 C9 C8 121.6(2)
C10 C9 H9A 119.2
C8 C9 H9A 119.2
C9 C10 C1 118.5(2)
C9 C10 C11 118.9(2)
C1 C10 C11 122.5(2)
C12 C11 C10 126.5(2)
C12 C11 H11A 116.7
C10 C11 H11A 116.7
C11 C12 C13 122.8(2)
C11 C12 H12A 118.6
C13 C12 H12A 118.6
O2 C13 C12 122.69(19)
O2 C13 C14 120.62(19)
C12 C13 C14 116.68(19)
C15 C14 C19 119.10(17)
C15 C14 C13 118.22(17)
C19 C14 C13 122.57(19)
O1 C15 C16 123.75(19)
O1 C15 C14 114.88(17)
C16 C15 C14 121.29(18)
C15 C16 C17 119.99(19)
C15 C16 H16A 120.0
C17 C16 H16A 120.0
C18 C17 C16 119.15(17)
C18 C17 C26 120.89(17)
C16 C17 C26 119.90(18)
C17 C18 C19 121.88(18)
C17 C18 H18A 119.1
C19 C18 H18A 119.1
C18 C19 C14 118.51(18)
C18 C19 C20 119.03(17)
C14 C19 C20 122.46(17)
C21 C20 C25 117.9(2)
C21 C20 C19 122.60(19)
C25 C20 C19 119.46(19)
C22 C21 C20 120.9(2)
C22 C21 H21A 119.6
C20 C21 H21A 119.6
C23 C22 C21 118.8(2)
C23 C22 H22A 120.6
C21 C22 H22A 120.6
F1 C23 C24 118.7(3)
F1 C23 C22 118.5(3)
C24 C23 C22 122.8(2)
C23 C24 C25 118.1(2)
C23 C24 H24A 121.0
C25 C24 H24A 121.0
C24 C25 C20 121.5(2)
C24 C25 H25A 119.2
C20 C25 H25A 119.2
C31 C26 C27 118.27(18)
C31 C26 C17 119.97(17)
C27 C26 C17 121.75(19)
C28 C27 C26 120.9(2)
C28 C27 H27A 119.5
C26 C27 H27A 119.5
C29 C28 C27 118.2(2)
C29 C28 H28A 120.9
C27 C28 H28A 120.9
C28 C29 C30 123.2(2)
C28 C29 F2 118.8(2)
C30 C29 F2 118.0(2)
C29 C30 C31 118.0(2)
C29 C30 H30A 121.0
C31 C30 H30A 121.0
C30 C31 C26 121.3(2)
C30 C31 H31A 119.3
C26 C31 H31A 119.3
O3 C32 H32A 109.5
O3 C32 H32B 109.5
H32A C32 H32B 109.5
O3 C32 H32C 109.5
H32A C32 H32C 109.5
H32B C32 H32C 109.5
O1 C33 H33A 109.5
O1 C33 H33B 109.5
H33A C33 H33B 109.5
O1 C33 H33C 109.5
H33A C33 H33C 109.5
H33B C33 H33C 109.5

loop_
_geom_bond_atom_site_label_1
_geom_bond_atom_site_label_2
_geom_bond_distance
F1 C23 1.360(3)
F2 C29 1.367(2)
O1 C15 1.363(2)
O1 C33 1.423(3)
O2 C13 1.216(3)
O3 C5 1.369(3)
O3 C32 1.384(4)
C1 C2 1.373(3)
C1 C10 1.416(3)
C1 H1A 0.9300
C2 C3 1.408(3)
C2 H2A 0.9300
C3 C8 1.406(3)
C3 C4 1.435(3)
C4 C5 1.369(4)
C4 H4A 0.9300
C5 C6 1.396(4)
C6 C7 1.358(4)
C6 H6A 0.9300
C7 C8 1.409(3)
C7 H7A 0.9300
C8 C9 1.424(3)
C9 C10 1.370(3)
C9 H9A 0.9300
C10 C11 1.476(3)
C11 C12 1.319(3)
C11 H11A 0.9300
C12 C13 1.478(3)
C12 H12A 0.9300
C13 C14 1.504(3)
C14 C15 1.396(3)
C14 C19 1.407(3)
C15 C16 1.384(3)
C16 C17 1.386(3)
C16 H16A 0.9300
C17 C18 1.385(3)
C17 C26 1.487(3)
C18 C19 1.398(3)
C18 H18A 0.9300
C19 C20 1.489(3)
C20 C21 1.387(3)
C20 C25 1.393(3)
C21 C22 1.385(3)
C21 H21A 0.9300
C22 C23 1.362(4)
C22 H22A 0.9300
C23 C24 1.360(4)
C24 C25 1.382(3)
C24 H24A 0.9300
C25 H25A 0.9300
C26 C31 1.389(3)
C26 C27 1.392(3)
C27 C28 1.385(3)
C27 H27A 0.9300
C28 C29 1.362(3)
C28 H28A 0.9300
C29 C30 1.366(3)
C30 C31 1.379(3)
C30 H30A 0.9300
C31 H31A 0.9300
C32 H32A 0.9600
C32 H32B 0.9600
C32 H32C 0.9600
C33 H33A 0.9600
C33 H33B 0.9600
C33 H33C 0.9600

loop_
_geom_hbond_atom_site_label_D
_geom_hbond_atom_site_label_H
_geom_hbond_atom_site_label_A
_geom_hbond_site_symmetry_A
_geom_hbond_distance_DH
_geom_hbond_distance_HA
_geom_hbond_distance_DA
_geom_hbond_angle_DHA
_geom_hbond_publ_flag
C28 H28A O2 1_656 0.9300 2.5300 3.363(3) 148.00 yes
C32 H32C F1 4_765 0.9600 2.4000 3.275(4) 152.00 yes
C33 H33A F2 1_554 0.9600 2.4800 3.404(3) 162.00 yes
C32 H32A Cg1 4_554 0.9600 2.8200 3.767(4) 168.00 yes
C24 H24A Cg3 1_455 0.9300 2.8300 3.461(3) 126.00 yes
C33 H33B Cg3 3_556 0.9600 2.9100 3.556(3) 126.00 yes
C7 H7A Cg4 1_554 0.9300 2.8500 3.548(3) 133.00 yes

loop_
_geom_torsion_atom_site_label_1
_geom_torsion_atom_site_label_2
_geom_torsion_atom_site_label_3
_geom_torsion_atom_site_label_4
_geom_torsion
C10 C1 C2 C3 -0.1(4)
C1 C2 C3 C8 -2.8(4)
C1 C2 C3 C4 176.7(2)
C8 C3 C4 C5 0.5(3)
C2 C3 C4 C5 -178.9(2)
C32 O3 C5 C4 10.3(4)
C32 O3 C5 C6 -171.2(3)
C3 C4 C5 O3 177.0(2)
C3 C4 C5 C6 -1.4(4)
O3 C5 C6 C7 -177.7(2)
C4 C5 C6 C7 0.9(4)
C5 C6 C7 C8 0.4(4)
C2 C3 C8 C7 -179.8(2)
C4 C3 C8 C7 0.7(3)
C2 C3 C8 C9 2.7(3)
C4 C3 C8 C9 -176.8(2)
C6 C7 C8 C3 -1.2(4)
C6 C7 C8 C9 176.3(2)
C3 C8 C9 C10 0.4(3)
C7 C8 C9 C10 -177.1(2)
C8 C9 C10 C1 -3.4(3)
C8 C9 C10 C11 172.7(2)
C2 C1 C10 C9 3.2(3)
C2 C1 C10 C11 -172.7(2)
C9 C10 C11 C12 -167.3(2)
C1 C10 C11 C12 8.5(4)
C10 C11 C12 C13 176.3(2)
C11 C12 C13 O2 -5.7(4)
C11 C12 C13 C14 175.1(2)
O2 C13 C14 C15 122.6(2)
C12 C13 C14 C15 -58.2(3)
O2 C13 C14 C19 -53.4(3)
C12 C13 C14 C19 125.8(2)
C33 O1 C15 C16 -15.3(3)
C33 O1 C15 C14 167.99(19)
C19 C14 C15 O1 179.04(17)
C13 C14 C15 O1 2.8(3)
C19 C14 C15 C16 2.3(3)
C13 C14 C15 C16 -173.92(19)
O1 C15 C16 C17 -178.33(19)
C14 C15 C16 C17 -1.8(3)
C15 C16 C17 C18 -0.7(3)
C15 C16 C17 C26 176.75(18)
C16 C17 C18 C19 2.9(3)
C26 C17 C18 C19 -174.56(18)
C17 C18 C19 C14 -2.4(3)
C17 C18 C19 C20 177.87(18)
C15 C14 C19 C18 -0.1(3)
C13 C14 C19 C18 175.87(18)
C15 C14 C19 C20 179.54(18)
C13 C14 C19 C20 -4.4(3)
C18 C19 C20 C21 133.8(2)
C14 C19 C20 C21 -45.9(3)
C18 C19 C20 C25 -44.9(3)
C14 C19 C20 C25 135.4(2)
C25 C20 C21 C22 -1.0(3)
C19 C20 C21 C22 -179.8(2)
C20 C21 C22 C23 0.1(4)
C21 C22 C23 F1 -178.2(2)
C21 C22 C23 C24 1.1(4)
F1 C23 C24 C25 178.1(2)
C22 C23 C24 C25 -1.2(4)
C23 C24 C25 C20 0.1(3)
C21 C20 C25 C24 1.0(3)
C19 C20 C25 C24 179.72(19)
C18 C17 C26 C31 131.2(2)
C16 C17 C26 C31 -46.3(3)
C18 C17 C26 C27 -47.6(3)
C16 C17 C26 C27 135.0(2)
C31 C26 C27 C28 0.2(3)
C17 C26 C27 C28 179.0(2)
C26 C27 C28 C29 -0.4(3)
C27 C28 C29 C30 0.0(3)
C27 C28 C29 F2 179.95(19)
C28 C29 C30 C31 0.5(3)
F2 C29 C30 C31 -179.43(19)
C29 C30 C31 C26 -0.7(3)
C27 C26 C31 C30 0.3(3)
C17 C26 C31 C30 -178.50(19)

loop_
_cod_related_entry_id
_cod_related_entry_database
_cod_related_entry_code
1 ChemSpider 30657246
